data_2018794
loop_
_publ_author_name
'Huang, Wenjiang'
'Zhang, Jinfang'
'Li, Jianghua'
'Zhang, Chi'

_publ_section_title
;
 A twofold interwoven two-dimensional\\rightarrow two-dimensional
 (2-D\\rightarrow 2-D) cluster--organic network based on the [Cu~2~I~2~]
 cluster and the 4,4'-(diazenediyl)dipyridine ligand:
 poly[[\m~2~-4,4'-(diazenediyl)dipyridine]-\m~2~-iodido-copper(I)]
;
_journal_coeditor_code SK3470
_journal_issue 2
_journal_name_full 'Acta Crystallographica Section C'
_journal_page_first 123
_journal_page_last 126
_journal_paper_doi 10.1107/S0108270113000942
_journal_volume 69
_journal_year 2013
_chemical_formula_iupac '[Cu I (C10 H8 N4)]'
_chemical_formula_moiety 'C10 H8 Cu I N4'
_chemical_formula_sum 'C10 H8 Cu I N4'
_chemical_formula_weight 374.65
_chemical_name_systematic
;
poly[[\m-4,4'-(diazenediyl)dipyridine]-\m~2~-iodido-copper(I)]
;
_space_group_IT_number 13
_symmetry_cell_setting monoclinic
_symmetry_space_group_name_Hall '-P 2yc'
_symmetry_space_group_name_H-M 'P 1 2/c 1'
_atom_sites_solution_hydrogens geom
_atom_sites_solution_primary direct
_atom_sites_solution_secondary difmap
_audit_creation_method 'SHELXTL (Sheldrick, 2008)'
_cell_angle_alpha 90.00
_cell_angle_beta 98.73(3)
_cell_angle_gamma 90.00
_cell_formula_units_Z 4
_cell_length_a 9.7137(19)
_cell_length_b 8.0745(16)
_cell_length_c 15.396(3)
_cell_measurement_reflns_used 3410
_cell_measurement_temperature 150(2)
_cell_measurement_theta_max 28.8928
_cell_measurement_theta_min 2.5225
_cell_volume 1193.6(4)
_computing_cell_refinement 'CrystalClear (Rigaku, 2008)'
_computing_data_collection 'CrystalClear (Rigaku, 2008)'
_computing_data_reduction 'CrystalClear (Rigaku, 2008)'
_computing_molecular_graphics 'SHELXTL (Sheldrick, 2008)'
_computing_publication_material 'SHELXTL (Sheldrick, 2008)'
_computing_structure_refinement 'SHELXTL (Sheldrick, 2008)'
_computing_structure_solution 'SHELXTL (Sheldrick, 2008)'
_diffrn_ambient_temperature 150(2)
_diffrn_measured_fraction_theta_full 0.989
_diffrn_measured_fraction_theta_max 0.989
_diffrn_measurement_device_type 'Rigaku Saturn724+ (2x2 bin mode)'
_diffrn_measurement_method '\w scans'
_diffrn_radiation_monochromator graphite
_diffrn_radiation_source 'fine-focus sealed tube'
_diffrn_radiation_type MoK\a
_diffrn_radiation_wavelength 0.71073
_diffrn_reflns_av_R_equivalents 0.0526
_diffrn_reflns_av_sigmaI/netI 0.0613
_diffrn_reflns_limit_h_max 9
_diffrn_reflns_limit_h_min -11
_diffrn_reflns_limit_k_max 8
_diffrn_reflns_limit_k_min -9
_diffrn_reflns_limit_l_max 18
_diffrn_reflns_limit_l_min -17
_diffrn_reflns_number 6682
_diffrn_reflns_theta_full 25.34
_diffrn_reflns_theta_max 25.34
_diffrn_reflns_theta_min 2.86
_diffrn_standards_decay_% 0
_diffrn_standards_interval_time 0
_diffrn_standards_number 0
_exptl_absorpt_coefficient_mu 4.393
_exptl_absorpt_correction_T_max 1.0000
_exptl_absorpt_correction_T_min 0.7945
_exptl_absorpt_correction_type multi-scan
_exptl_absorpt_process_details '(CrystalClear; Rigaku, 2008)'
_exptl_crystal_colour brown
_exptl_crystal_density_diffrn 2.085
_exptl_crystal_density_method 'not measured'
_exptl_crystal_description block
_exptl_crystal_F_000 712
_exptl_crystal_size_max 0.2
_exptl_crystal_size_mid 0.18
_exptl_crystal_size_min 0.15
_refine_diff_density_max 0.796
_refine_diff_density_min -0.632
_refine_ls_extinction_method none
_refine_ls_goodness_of_fit_ref 1.169
_refine_ls_hydrogen_treatment constr
_refine_ls_matrix_type full
_refine_ls_number_parameters 145
_refine_ls_number_reflns 2171
_refine_ls_number_restraints 0
_refine_ls_restrained_S_all 1.169
_refine_ls_R_factor_all 0.0876
_refine_ls_R_factor_gt 0.0603
_refine_ls_shift/su_max 0.000
_refine_ls_shift/su_mean 0.000
_refine_ls_structure_factor_coef Fsqd
_refine_ls_weighting_details 'calc w=1/[\s^2^(Fo^2^)+(0.0198P)^2^+2.6592P] where P=(Fo^2^+2Fc^2^)/3'
_refine_ls_weighting_scheme calc
_refine_ls_wR_factor_gt 0.0838
_refine_ls_wR_factor_ref 0.0934
_reflns_number_gt 1674
_reflns_number_total 2171
_reflns_threshold_expression I>2sigma(I)
_cod_data_source_file sk3470.cif
_cod_data_source_block I
_cod_original_sg_symbol_H-M 'P 2/c'
_cod_database_code 2018794
_cod_database_fobs_code 2018794

loop_
_symmetry_equiv_pos_as_xyz
'x, y, z'
'-x, y, -z+1/2'
'-x, -y, -z'
'x, -y, z-1/2'

loop_
_atom_site_type_symbol
_atom_site_label
_atom_site_fract_x
_atom_site_fract_y
_atom_site_fract_z
_atom_site_U_iso_or_equiv
_atom_site_adp_type
_atom_site_calc_flag
_atom_site_refinement_flags
_atom_site_occupancy
_atom_site_symmetry_multiplicity
I I1 0.10063(6) 0.31252(6) 0.41593(4) 0.0507(2) Uani d . 1 1
Cu Cu1 0.05260(10) 0.62373(12) 0.45162(7) 0.0496(3) Uani d . 1 1
N N1 -0.0745(6) 0.7213(8) 0.3467(4) 0.0404(16) Uani d . 1 1
N N2 0.2398(6) 0.7250(8) 0.5042(4) 0.0440(17) Uani d . 1 1
N N3 0.5868(7) 0.9279(10) 0.6661(4) 0.056(2) Uani d . 1 1
N N4 0.6006(7) 1.0804(10) 0.6633(4) 0.0525(19) Uani d . 1 1
C C1 -0.0876(8) 0.8843(10) 0.3362(5) 0.046(2) Uani d . 1 1
H H1A -0.0247 0.9520 0.3713 0.056 Uiso calc R 1 1
C C2 -0.1888(8) 0.9597(10) 0.2763(5) 0.050(2) Uani d . 1 1
H H2A -0.1931 1.0744 0.2708 0.059 Uiso calc R 1 1
C C3 -0.2833(8) 0.8588(10) 0.2249(5) 0.042(2) Uani d . 1 1
C C4 -0.2708(9) 0.6913(11) 0.2340(6) 0.068(3) Uani d . 1 1
H H4A -0.3336 0.6213 0.2003 0.081 Uiso calc R 1 1
C C5 -0.1640(8) 0.6267(11) 0.2936(5) 0.060(3) Uani d . 1 1
H H5A -0.1536 0.5123 0.2971 0.072 Uiso calc R 1 1
C C6 0.2540(8) 0.8884(10) 0.5123(5) 0.048(2) Uani d . 1 1
H H6A 0.1845 0.9550 0.4823 0.057 Uiso calc R 1 1
C C7 0.3652(8) 0.9648(10) 0.5625(5) 0.050(2) Uani d . 1 1
H H7A 0.3699 1.0796 0.5665 0.060 Uiso calc R 1 1
C C8 0.4689(7) 0.8682(11) 0.6067(5) 0.045(2) Uani d . 1 1
C C9 0.4586(9) 0.6984(11) 0.5976(6) 0.073(3) Uani d . 1 1
H H9A 0.5280 0.6294 0.6259 0.087 Uiso calc R 1 1
C C10 0.3424(8) 0.6326(11) 0.5452(6) 0.069(3) Uani d . 1 1
H H10A 0.3363 0.5182 0.5386 0.083 Uiso calc R 1 1

loop_
_atom_site_aniso_label
_atom_site_aniso_U_11
_atom_site_aniso_U_22
_atom_site_aniso_U_33
_atom_site_aniso_U_12
_atom_site_aniso_U_13
_atom_site_aniso_U_23
I1 0.0569(4) 0.0338(3) 0.0588(4) 0.0023(3) 0.0007(3) -0.0019(3)
Cu1 0.0447(6) 0.0386(6) 0.0579(7) -0.0023(5) -0.0164(5) 0.0030(5)
N1 0.041(4) 0.031(4) 0.047(4) 0.000(3) -0.001(3) -0.001(3)
N2 0.039(4) 0.035(4) 0.052(4) 0.000(3) -0.010(3) 0.001(3)
N3 0.041(4) 0.062(5) 0.063(5) -0.010(4) -0.005(4) -0.008(4)
N4 0.043(4) 0.061(5) 0.050(4) -0.010(4) -0.005(3) -0.005(4)
C1 0.045(5) 0.044(6) 0.046(5) -0.003(4) -0.008(4) -0.004(4)
C2 0.054(5) 0.040(5) 0.052(5) 0.011(4) 0.000(4) 0.009(4)
C3 0.044(5) 0.042(5) 0.036(4) 0.009(4) -0.004(4) 0.002(4)
C4 0.058(6) 0.057(6) 0.074(6) 0.004(5) -0.035(5) -0.003(5)
C5 0.061(6) 0.037(5) 0.072(6) 0.003(4) -0.020(5) -0.001(4)
C6 0.048(5) 0.041(6) 0.049(5) -0.003(4) -0.008(4) 0.002(4)
C7 0.051(5) 0.047(6) 0.048(5) -0.016(4) -0.005(4) -0.003(4)
C8 0.030(4) 0.060(6) 0.044(5) 0.000(4) -0.001(4) -0.002(4)
C9 0.058(6) 0.043(6) 0.102(8) 0.009(5) -0.035(6) -0.018(5)
C10 0.053(6) 0.041(6) 0.101(7) 0.000(4) -0.032(5) -0.016(5)

loop_
_atom_type_symbol
_atom_type_description
_atom_type_scat_dispersion_real
_atom_type_scat_dispersion_imag
_atom_type_scat_source
C C 0.0033 0.0016 'International Tables Vol C Tables 4.2.6.8 and 6.1.1.4'
H H 0.0000 0.0000 'International Tables Vol C Tables 4.2.6.8 and 6.1.1.4'
Cu Cu 0.3201 1.2651 'International Tables Vol C Tables 4.2.6.8 and 6.1.1.4'
I I -0.4742 1.8119 'International Tables Vol C Tables 4.2.6.8 and 6.1.1.4'
N N 0.0061 0.0033 'International Tables Vol C Tables 4.2.6./trash8 and 6.1.1.4'

loop_
_geom_angle_atom_site_label_1
_geom_angle_atom_site_label_2
_geom_angle_atom_site_label_3
_geom_angle_site_symmetry_1
_geom_angle_site_symmetry_3
_geom_angle
Cu1 I1 Cu1 . 3_566 62.15(4)
N1 Cu1 N2 . . 123.7(3)
N1 Cu1 I1 . . 108.02(18)
N2 Cu1 I1 . . 106.82(19)
N1 Cu1 I1 . 3_566 100.64(19)
N2 Cu1 I1 . 3_566 100.42(19)
I1 Cu1 I1 . 3_566 117.85(4)
N1 Cu1 Cu1 . 3_566 118.39(18)
N2 Cu1 Cu1 . 3_566 116.93(18)
I1 Cu1 Cu1 . 3_566 61.05(4)
I1 Cu1 Cu1 3_566 3_566 56.80(4)
C1 N1 C5 . . 116.7(6)
C1 N1 Cu1 . . 121.0(5)
C5 N1 Cu1 . . 121.5(5)
C10 N2 C6 . . 116.9(6)
C10 N2 Cu1 . . 121.5(5)
C6 N2 Cu1 . . 120.5(5)
N4 N3 C8 . . 113.1(7)
N3 N4 C3 . 4_676 113.1(7)
N1 C1 C2 . . 124.2(7)
N1 C1 H1A . . 117.9
C2 C1 H1A . . 117.9
C1 C2 C3 . . 117.7(7)
C1 C2 H2A . . 121.1
C3 C2 H2A . . 121.1
C4 C3 C2 . . 119.0(7)
C4 C3 N4 . 4_475 117.0(7)
C2 C3 N4 . 4_475 124.0(7)
C3 C4 C5 . . 119.3(7)
C3 C4 H4A . . 120.3
C5 C4 H4A . . 120.3
N1 C5 C4 . . 122.9(8)
N1 C5 H5A . . 118.5
C4 C5 H5A . . 118.5
N2 C6 C7 . . 124.0(7)
N2 C6 H6A . . 118.0
C7 C6 H6A . . 118.0
C8 C7 C6 . . 118.6(8)
C8 C7 H7A . . 120.7
C6 C7 H7A . . 120.7
C7 C8 C9 . . 118.6(7)
C7 C8 N3 . . 125.5(8)
C9 C8 N3 . . 115.9(7)
C8 C9 C10 . . 118.6(7)
C8 C9 H9A . . 120.7
C10 C9 H9A . . 120.7
N2 C10 C9 . . 123.2(8)
N2 C10 H10A . . 118.4
C9 C10 H10A . . 118.4

loop_
_geom_bond_atom_site_label_1
_geom_bond_atom_site_label_2
_geom_bond_site_symmetry_2
_geom_bond_distance
I1 Cu1 . 2.6290(13)
I1 Cu1 3_566 2.7495(15)
Cu1 N1 . 2.037(6)
Cu1 N2 . 2.045(6)
N1 C1 . 1.330(9)
N1 C5 . 1.338(9)
N2 C10 . 1.326(9)
N2 C6 . 1.330(9)
N3 N4 . 1.240(9)
N3 C8 . 1.435(9)
N4 C3 4_676 1.444(9)
C1 C2 . 1.382(9)
C1 H1A . 0.9300
C2 C3 . 1.383(10)
C2 H2A . 0.9300
C3 C4 . 1.364(11)
C3 N4 4_475 1.444(9)
C4 C5 . 1.379(10)
C4 H4A . 0.9300
C5 H5A . 0.9300
C6 C7 . 1.375(9)
C6 H6A . 0.9300
C7 C8 . 1.370(10)
C7 H7A . 0.9300
C8 C9 . 1.381(11)
C9 C10 . 1.389(10)
C9 H9A . 0.9300
C10 H10A . 0.9300

loop_
_geom_torsion_atom_site_label_1
_geom_torsion_atom_site_label_2
_geom_torsion_atom_site_label_3
_geom_torsion_atom_site_label_4
_geom_torsion_site_symmetry_1
_geom_torsion_site_symmetry_4
_geom_torsion
Cu1 I1 Cu1 N1 3_566 . -113.0(2)
Cu1 I1 Cu1 N2 3_566 . 111.9(2)
Cu1 I1 Cu1 I1 3_566 3_566 0.0
N2 Cu1 N1 C1 . . -37.0(7)
I1 Cu1 N1 C1 . . -162.6(6)
I1 Cu1 N1 C1 3_566 . 73.3(6)
Cu1 Cu1 N1 C1 3_566 . 131.1(6)
N2 Cu1 N1 C5 . . 153.7(6)
I1 Cu1 N1 C5 . . 28.0(7)
I1 Cu1 N1 C5 3_566 . -96.1(6)
Cu1 Cu1 N1 C5 3_566 . -38.2(7)
N1 Cu1 N2 C10 . . -152.1(7)
I1 Cu1 N2 C10 . . -26.0(7)
I1 Cu1 N2 C10 3_566 . 97.5(7)
Cu1 Cu1 N2 C10 3_566 . 39.6(8)
N1 Cu1 N2 C6 . . 40.2(7)
I1 Cu1 N2 C6 . . 166.3(6)
I1 Cu1 N2 C6 3_566 . -70.2(6)
Cu1 Cu1 N2 C6 3_566 . -128.1(6)
C8 N3 N4 C3 . 4_676 178.2(6)
C5 N1 C1 C2 . . 1.8(12)
Cu1 N1 C1 C2 . . -168.1(6)
N1 C1 C2 C3 . . 0.8(13)
C1 C2 C3 C4 . . -1.5(13)
C1 C2 C3 N4 . 4_475 176.3(7)
C2 C3 C4 C5 . . -0.4(14)
N4 C3 C4 C5 4_475 . -178.3(8)
C1 N1 C5 C4 . . -3.8(13)
Cu1 N1 C5 C4 . . 166.0(7)
C3 C4 C5 N1 . . 3.2(15)
C10 N2 C6 C7 . . -2.2(13)
Cu1 N2 C6 C7 . . 166.0(6)
N2 C6 C7 C8 . . 0.5(13)
C6 C7 C8 C9 . . 1.2(13)
C6 C7 C8 N3 . . -175.7(8)
N4 N3 C8 C7 . . -11.7(12)
N4 N3 C8 C9 . . 171.4(9)
C7 C8 C9 C10 . . -1.0(14)
N3 C8 C9 C10 . . 176.2(9)
C6 N2 C10 C9 . . 2.4(14)
Cu1 N2 C10 C9 . . -165.7(8)
C8 C9 C10 N2 . . -0.8(16)
